data_7033558
loop_
_publ_author_name
'Li, Xiao-Lei'
'Min, Fan-Yong'
'Wang, Chao'
'Lin, Shuang-Yan'
'Liu, Zhiliang'
'Tang, Jinkui'

_publ_section_title
;
 [Ln(III)-Mn(II)-Ln(III)] heterometallic compounds: rare linear SMMs with
 divalent manganese ions.
;
_journal_issue 7
_journal_name_full 'Dalton transactions (Cambridge, England : 2003)'
_journal_page_first 3430
_journal_page_last 3438
_journal_paper_doi 10.1039/c4dt03713h
_journal_volume 44
_journal_year 2015
_chemical_formula_sum 'C28 H20 Ho Mn0.5 O8'
_chemical_formula_weight 676.84
_chemical_name_systematic
; 
 ? 
;
_space_group_IT_number 2
_symmetry_cell_setting triclinic
_symmetry_space_group_name_Hall '-P 1'
_symmetry_space_group_name_H-M 'P -1'
_atom_sites_solution_hydrogens geom
_atom_sites_solution_primary direct
_atom_sites_solution_secondary difmap
_audit_creation_method SHELXL-97
_audit_update_record
;
2014-08-16 deposited with the CCDC.
2015-01-07 downloaded from the CCDC.
;
_cell_angle_alpha 95.722(4)
_cell_angle_beta 113.233(4)
_cell_angle_gamma 93.782(5)
_cell_formula_units_Z 2
_cell_length_a 10.020(3)
_cell_length_b 11.088(3)
_cell_length_c 12.067(3)
_cell_measurement_reflns_used 2252
_cell_measurement_temperature 298(2)
_cell_measurement_theta_max 23.80
_cell_measurement_theta_min 2.44
_cell_volume 1217.7(6)
_computing_cell_refinement 'Bruker SMART'
_computing_data_collection 'Bruker SMART'
_computing_data_reduction 'Bruker SAINT'
_computing_molecular_graphics 'Bruker SHELXTL'
_computing_publication_material 'Bruker SHELXTL'
_computing_structure_refinement 'SHELXL-97 (Sheldrick, 1997)'
_computing_structure_solution 'SHELXS-97 (Sheldrick, 1990)'
_diffrn_ambient_temperature 298(2)
_diffrn_measured_fraction_theta_full 0.991
_diffrn_measured_fraction_theta_max 0.991
_diffrn_measurement_device_type 'CCD area detector'
_diffrn_measurement_method 'phi and omega scans'
_diffrn_radiation_monochromator graphite
_diffrn_radiation_source 'fine-focus sealed tube'
_diffrn_radiation_type MoK\a
_diffrn_radiation_wavelength 0.71073
_diffrn_reflns_av_R_equivalents 0.0375
_diffrn_reflns_av_sigmaI/netI 0.0861
_diffrn_reflns_limit_h_max 7
_diffrn_reflns_limit_h_min -11
_diffrn_reflns_limit_k_max 13
_diffrn_reflns_limit_k_min -13
_diffrn_reflns_limit_l_max 14
_diffrn_reflns_limit_l_min -14
_diffrn_reflns_number 6296
_diffrn_reflns_theta_full 25.09
_diffrn_reflns_theta_max 25.09
_diffrn_reflns_theta_min 1.85
_exptl_absorpt_coefficient_mu 3.549
_exptl_absorpt_correction_T_max 0.7180
_exptl_absorpt_correction_T_min 0.5371
_exptl_absorpt_correction_type multi-scan
_exptl_absorpt_process_details crystalclear
_exptl_crystal_colour yellow
_exptl_crystal_density_meas 0
_exptl_crystal_density_method 'not measured'
_exptl_crystal_description block
_exptl_crystal_F_000 663
_exptl_crystal_size_max 0.20
_exptl_crystal_size_mid 0.18
_exptl_crystal_size_min 0.10
_refine_diff_density_max 1.005
_refine_diff_density_min -0.757
_refine_diff_density_rms 0.153
_refine_ls_extinction_method none
_refine_ls_goodness_of_fit_ref 1.002
_refine_ls_hydrogen_treatment constr
_refine_ls_matrix_type full
_refine_ls_number_parameters 340
_refine_ls_number_reflns 4293
_refine_ls_number_restraints 0
_refine_ls_restrained_S_all 1.002
_refine_ls_R_factor_all 0.0683
_refine_ls_R_factor_gt 0.0459
_refine_ls_shift/su_max 0.000
_refine_ls_shift/su_mean 0.000
_refine_ls_structure_factor_coef Fsqd
_refine_ls_weighting_details 'calc w=1/[\s^2^(Fo^2^)+(0.0286P)^2^+0.0000P] where P=(Fo^2^+2Fc^2^)/3'
_refine_ls_weighting_scheme calc
_refine_ls_wR_factor_gt 0.0783
_refine_ls_wR_factor_ref 0.0880
_reflns_number_gt 3253
_reflns_number_total 4293
_reflns_threshold_expression >2sigma(I)
_cod_data_source_file c4dt03713h2.cif
_cod_data_source_block mfy130118_0m
_cod_depositor_comments
;
The following automatic conversions were performed:

'_exptl_absorpt_correction_type' value 'multi_scan' changed to
'multi-scan' according to
/usr/data/users/saulius/crontab/automatic-downloads/rss-feeds/RSC/lib/dictionaries/cif_core.dic
dictionary named 'cif_core.dic' version 2.4.2 from 2011-04-26.

Automatic conversion script
Id: cif_fix_values 2935 2014-11-11 08:27:57Z andrius 

 Adding full bibliography for 7033555--7033559.cif.
;
_cod_original_sg_symbol_H-M P-1
_cod_original_formula_sum 'C28 H20 Ho Mn0.50 O8'
_cod_database_code 7033558

loop_
_symmetry_equiv_pos_as_xyz
'x, y, z'
'-x, -y, -z'

loop_
_atom_site_label
_atom_site_type_symbol
_atom_site_fract_x
_atom_site_fract_y
_atom_site_fract_z
_atom_site_U_iso_or_equiv
_atom_site_adp_type
_atom_site_occupancy
_atom_site_symmetry_multiplicity
_atom_site_calc_flag
_atom_site_refinement_flags
C1 C 0.6127(8) 0.2366(7) 0.5349(7) 0.0350(18) Uani 1 1 d .
C2 C 0.6611(8) 0.2627(7) 0.6610(6) 0.0373(18) Uani 1 1 d .
H2 H 0.6450 0.3387 0.6948 0.045 Uiso 1 1 calc R
C3 C 0.7312(9) 0.1824(8) 0.7378(7) 0.052(2) Uani 1 1 d .
H3 H 0.7656 0.2045 0.8233 0.063 Uiso 1 1 calc R
C4 C 0.7522(10) 0.0693(8) 0.6917(8) 0.064(3) Uani 1 1 d .
H4 H 0.8017 0.0139 0.7449 0.077 Uiso 1 1 calc R
C5 C 0.7009(10) 0.0388(8) 0.5689(8) 0.058(2) Uani 1 1 d .
H5 H 0.7129 -0.0396 0.5369 0.070 Uiso 1 1 calc R
C6 C 0.6306(9) 0.1199(7) 0.4882(7) 0.045(2) Uani 1 1 d .
C7 C 0.5666(10) 0.0739(7) 0.3605(8) 0.054(2) Uani 1 1 d .
H7 H 0.5771 -0.0086 0.3392 0.065 Uiso 1 1 calc R
C8 C 0.6645(9) 0.1933(7) 0.1113(6) 0.0368(19) Uani 1 1 d .
C9 C 0.6397(10) 0.1118(7) 0.0070(7) 0.053(2) Uani 1 1 d .
H9 H 0.5498 0.1063 -0.0624 0.063 Uiso 1 1 calc R
C10 C 0.7468(11) 0.0388(8) 0.0050(8) 0.059(3) Uani 1 1 d .
H10 H 0.7253 -0.0199 -0.0645 0.071 Uiso 1 1 calc R
C11 C 0.8820(10) 0.0479(7) 0.0992(8) 0.052(2) Uani 1 1 d .
H11 H 0.9553 0.0008 0.0932 0.063 Uiso 1 1 calc R
C12 C 0.9080(9) 0.1266(7) 0.2013(8) 0.052(2) Uani 1 1 d .
H12 H 1.0007 0.1333 0.2676 0.062 Uiso 1 1 calc R
C13 C 0.8002(8) 0.1992(7) 0.2118(7) 0.0387(19) Uani 1 1 d .
C14 C 0.8360(9) 0.2776(8) 0.3222(7) 0.049(2) Uani 1 1 d .
H14 H 0.9346 0.2843 0.3797 0.058 Uiso 1 1 calc R
C15 C 0.6560(8) 0.6249(7) 0.3466(6) 0.0327(18) Uani 1 1 d .
C16 C 0.7632(9) 0.7074(7) 0.4417(7) 0.045(2) Uani 1 1 d .
H16 H 0.7869 0.6965 0.5241 0.054 Uiso 1 1 calc R
C17 C 0.8326(9) 0.8030(7) 0.4145(8) 0.052(2) Uani 1 1 d .
H17 H 0.9069 0.8558 0.4794 0.063 Uiso 1 1 calc R
C18 C 0.7998(11) 0.8260(8) 0.2980(9) 0.065(3) Uani 1 1 d .
H18 H 0.8519 0.8926 0.2829 0.078 Uiso 1 1 calc R
C19 C 0.6919(10) 0.7525(8) 0.2038(8) 0.049(2) Uani 1 1 d .
H19 H 0.6659 0.7694 0.1227 0.059 Uiso 1 1 calc R
C20 C 0.6195(8) 0.6525(7) 0.2265(7) 0.0373(19) Uani 1 1 d .
C21 C 0.5025(10) 0.5838(8) 0.1238(7) 0.048(2) Uani 1 1 d .
H21 H 0.4724 0.6181 0.0498 0.058 Uiso 1 1 calc R
C22 C 0.1830(8) 0.4336(6) 0.2673(6) 0.0352(18) Uani 1 1 d .
C23 C 0.1188(8) 0.5087(7) 0.3303(6) 0.041(2) Uani 1 1 d .
H23 H 0.1726 0.5411 0.4134 0.049 Uiso 1 1 calc R
C24 C -0.0216(9) 0.5338(7) 0.2696(8) 0.050(2) Uani 1 1 d .
H24 H -0.0633 0.5851 0.3121 0.060 Uiso 1 1 calc R
C25 C -0.1055(9) 0.4876(8) 0.1490(8) 0.056(2) Uani 1 1 d .
H25 H -0.2016 0.5090 0.1091 0.067 Uiso 1 1 calc R
C26 C -0.0491(9) 0.4120(7) 0.0891(7) 0.049(2) Uani 1 1 d .
H26 H -0.1072 0.3779 0.0072 0.059 Uiso 1 1 calc R
C27 C 0.0959(8) 0.3826(7) 0.1463(6) 0.0346(18) Uani 1 1 d .
C28 C 0.1458(9) 0.2979(7) 0.0787(7) 0.047(2) Uani 1 1 d .
H28 H 0.0772 0.2675 -0.0015 0.056 Uiso 1 1 calc R
Ho Ho 0.49674(4) 0.33802(3) 0.25912(3) 0.03410(13) Uani 1 1 d .
Mn Mn 0.5000 0.5000 0.5000 0.0303(4) Uani 1 2 d S
O1 O 0.5514(5) 0.3171(4) 0.4627(4) 0.0359(12) Uani 1 1 d .
O2 O 0.4993(6) 0.1297(5) 0.2752(5) 0.0492(15) Uani 1 1 d .
O3 O 0.7535(6) 0.3380(5) 0.3519(4) 0.0507(15) Uani 1 1 d .
O4 O 0.5649(6) 0.2621(5) 0.1133(4) 0.0457(14) Uani 1 1 d .
O5 O 0.5922(5) 0.5304(4) 0.3693(4) 0.0336(12) Uani 1 1 d .
O6 O 0.4363(6) 0.4850(5) 0.1205(4) 0.0485(15) Uani 1 1 d .
O7 O 0.3226(5) 0.4167(4) 0.3243(4) 0.0378(13) Uani 1 1 d .
O8 O 0.2645(6) 0.2588(5) 0.1097(4) 0.0519(15) Uani 1 1 d .

loop_
_atom_site_aniso_label
_atom_site_aniso_U_11
_atom_site_aniso_U_22
_atom_site_aniso_U_33
_atom_site_aniso_U_23
_atom_site_aniso_U_13
_atom_site_aniso_U_12
C1 0.026(4) 0.046(5) 0.038(4) 0.013(4) 0.014(4) 0.013(4)
C2 0.039(5) 0.040(5) 0.031(4) 0.011(4) 0.011(4) 0.009(4)
C3 0.061(6) 0.055(6) 0.041(5) 0.020(4) 0.017(5) 0.010(5)
C4 0.073(7) 0.059(6) 0.054(6) 0.022(5) 0.013(5) 0.019(6)
C5 0.067(6) 0.043(5) 0.071(7) 0.005(5) 0.032(5) 0.024(5)
C6 0.052(5) 0.034(5) 0.052(5) 0.008(4) 0.023(5) 0.020(4)
C7 0.075(7) 0.032(5) 0.062(6) -0.001(5) 0.037(6) 0.004(5)
C8 0.048(5) 0.037(5) 0.034(4) 0.009(4) 0.025(4) 0.012(4)
C9 0.065(6) 0.055(6) 0.043(5) 0.004(4) 0.027(5) 0.014(5)
C10 0.078(7) 0.056(6) 0.051(6) -0.005(5) 0.036(6) 0.014(6)
C11 0.060(6) 0.053(6) 0.048(5) -0.001(4) 0.026(5) 0.021(5)
C12 0.045(5) 0.058(6) 0.058(6) 0.021(5) 0.021(5) 0.021(5)
C13 0.043(5) 0.046(5) 0.035(4) 0.010(4) 0.022(4) 0.012(4)
C14 0.030(5) 0.065(6) 0.048(5) 0.011(5) 0.011(4) 0.011(4)
C15 0.042(5) 0.034(4) 0.033(4) 0.008(4) 0.024(4) 0.018(4)
C16 0.054(5) 0.040(5) 0.043(5) 0.004(4) 0.021(4) 0.003(4)
C17 0.054(6) 0.040(5) 0.058(6) 0.005(4) 0.020(5) 0.000(5)
C18 0.079(7) 0.059(6) 0.084(8) 0.038(6) 0.054(7) 0.021(6)
C19 0.067(6) 0.047(6) 0.045(5) 0.013(4) 0.031(5) 0.018(5)
C20 0.043(5) 0.044(5) 0.034(4) 0.014(4) 0.021(4) 0.019(4)
C21 0.061(6) 0.057(6) 0.028(4) 0.011(4) 0.014(4) 0.028(5)
C22 0.038(5) 0.038(5) 0.032(4) 0.003(4) 0.016(4) 0.004(4)
C23 0.042(5) 0.053(5) 0.028(4) -0.002(4) 0.015(4) 0.010(4)
C24 0.049(6) 0.056(6) 0.054(6) 0.011(5) 0.027(5) 0.021(5)
C25 0.045(6) 0.064(6) 0.057(6) 0.005(5) 0.018(5) 0.020(5)
C26 0.039(5) 0.061(6) 0.040(5) 0.001(4) 0.009(4) 0.007(5)
C27 0.031(4) 0.042(5) 0.030(4) 0.002(4) 0.014(4) 0.001(4)
C28 0.044(5) 0.052(5) 0.033(5) -0.010(4) 0.009(4) -0.005(4)
Ho 0.0392(2) 0.0389(2) 0.02543(19) 0.00065(15) 0.01427(16) 0.01111(17)
Mn 0.0362(9) 0.0346(9) 0.0230(8) 0.0020(7) 0.0147(7) 0.0089(8)
O1 0.047(3) 0.037(3) 0.026(3) 0.004(2) 0.016(2) 0.012(3)
O2 0.074(4) 0.040(3) 0.037(3) 0.008(3) 0.025(3) 0.010(3)
O3 0.039(3) 0.063(4) 0.049(4) -0.004(3) 0.018(3) 0.012(3)
O4 0.055(4) 0.057(4) 0.034(3) 0.012(3) 0.023(3) 0.028(3)
O5 0.043(3) 0.035(3) 0.026(3) 0.007(2) 0.018(2) 0.006(3)
O6 0.064(4) 0.041(3) 0.034(3) 0.003(3) 0.012(3) 0.013(3)
O7 0.032(3) 0.050(3) 0.028(3) 0.000(2) 0.009(2) 0.012(3)
O8 0.040(3) 0.057(4) 0.042(3) -0.020(3) 0.004(3) 0.009(3)

loop_
_atom_type_symbol
_atom_type_description
_atom_type_scat_dispersion_real
_atom_type_scat_dispersion_imag
_atom_type_scat_source
C C 0.0033 0.0016 'International Tables Vol C Tables 4.2.6.8 and 6.1.1.4'
H H 0.0000 0.0000 'International Tables Vol C Tables 4.2.6.8 and 6.1.1.4'
Ho Ho -0.2175 4.6783 'International Tables Vol C Tables 4.2.6.8 and 6.1.1.4'
Mn Mn 0.3368 0.7283 'International Tables Vol C Tables 4.2.6.8 and 6.1.1.4'
O O 0.0106 0.0060 'International Tables Vol C Tables 4.2.6.8 and 6.1.1.4'

loop_
_geom_angle_atom_site_label_1
_geom_angle_atom_site_label_2
_geom_angle_atom_site_label_3
_geom_angle
_geom_angle_site_symmetry_1
_geom_angle_site_symmetry_3
O1 C1 C2 121.4(6) . .
O1 C1 C6 121.6(7) . .
C2 C1 C6 117.0(7) . .
C3 C2 C1 122.1(7) . .
C3 C2 H2 118.9 . .
C1 C2 H2 118.9 . .
C2 C3 C4 120.6(8) . .
C2 C3 H3 119.7 . .
C4 C3 H3 119.7 . .
C5 C4 C3 118.8(8) . .
C5 C4 H4 120.6 . .
C3 C4 H4 120.6 . .
C4 C5 C6 121.9(8) . .
C4 C5 H5 119.1 . .
C6 C5 H5 119.1 . .
C5 C6 C1 119.5(7) . .
C5 C6 C7 117.2(7) . .
C1 C6 C7 123.0(7) . .
O2 C7 C6 127.4(7) . .
O2 C7 H7 116.3 . .
C6 C7 H7 116.3 . .
O4 C8 C9 120.1(7) . .
O4 C8 C13 121.9(6) . .
C9 C8 C13 118.0(7) . .
C10 C9 C8 119.9(8) . .
C10 C9 H9 120.0 . .
C8 C9 H9 120.0 . .
C11 C10 C9 122.8(8) . .
C11 C10 H10 118.6 . .
C9 C10 H10 118.6 . .
C12 C11 C10 118.0(8) . .
C12 C11 H11 121.0 . .
C10 C11 H11 121.0 . .
C11 C12 C13 122.1(8) . .
C11 C12 H12 119.0 . .
C13 C12 H12 119.0 . .
C8 C13 C14 122.7(7) . .
C8 C13 C12 119.1(7) . .
C14 C13 C12 118.3(7) . .
O3 C14 C13 127.3(7) . .
O3 C14 H14 116.4 . .
C13 C14 H14 116.4 . .
O5 C15 C16 121.2(6) . .
O5 C15 C20 122.2(7) . .
C16 C15 C20 116.6(7) . .
C17 C16 C15 119.7(8) . .
C17 C16 H16 120.2 . .
C15 C16 H16 120.2 . .
C18 C17 C16 122.9(9) . .
C18 C17 H17 118.5 . .
C16 C17 H17 118.5 . .
C19 C18 C17 119.4(9) . .
C19 C18 H18 120.3 . .
C17 C18 H18 120.3 . .
C18 C19 C20 119.9(8) . .
C18 C19 H19 120.1 . .
C20 C19 H19 120.1 . .
C19 C20 C15 121.3(8) . .
C19 C20 C21 116.5(7) . .
C15 C20 C21 122.1(8) . .
O6 C21 C20 127.2(7) . .
O6 C21 H21 116.4 . .
C20 C21 H21 116.4 . .
O7 C22 C27 123.2(6) . .
O7 C22 C23 118.7(7) . .
C27 C22 C23 118.1(7) . .
C24 C23 C22 119.1(7) . .
C24 C23 H23 120.4 . .
C22 C23 H23 120.4 . .
C23 C24 C25 122.8(7) . .
C23 C24 H24 118.6 . .
C25 C24 H24 118.6 . .
C26 C25 C24 119.1(8) . .
C26 C25 H25 120.5 . .
C24 C25 H25 120.5 . .
C25 C26 C27 121.0(8) . .
C25 C26 H26 119.5 . .
C27 C26 H26 119.5 . .
C22 C27 C26 119.8(6) . .
C22 C27 C28 122.4(7) . .
C26 C27 C28 117.8(7) . .
O8 C28 C27 129.0(7) . .
O8 C28 H28 115.5 . .
C27 C28 H28 115.5 . .
O4 Ho O5 121.74(18) . .
O4 Ho O1 137.14(16) . .
O5 Ho O1 73.66(16) . .
O4 Ho O2 75.58(17) . .
O5 Ho O2 142.79(17) . .
O1 Ho O2 72.82(16) . .
O4 Ho O8 81.27(18) . .
O5 Ho O8 132.77(17) . .
O1 Ho O8 119.25(19) . .
O2 Ho O8 78.85(19) . .
O4 Ho O7 151.78(17) . .
O5 Ho O7 71.24(16) . .
O1 Ho O7 68.27(16) . .
O2 Ho O7 109.97(18) . .
O8 Ho O7 73.11(17) . .
O4 Ho O3 73.45(18) . .
O5 Ho O3 73.31(17) . .
O1 Ho O3 74.36(17) . .
O2 Ho O3 82.48(19) . .
O8 Ho O3 151.61(17) . .
O7 Ho O3 134.01(16) . .
O4 Ho O6 76.71(17) . .
O5 Ho O6 71.66(16) . .
O1 Ho O6 141.72(16) . .
O2 Ho O6 144.68(17) . .
O8 Ho O6 75.7(2) . .
O7 Ho O6 85.52(17) . .
O3 Ho O6 109.9(2) . .
O5 Mn O5 180.000(1) 2_666 .
O5 Mn O1 99.76(17) 2_666 .
O5 Mn O1 80.24(17) . .
O5 Mn O1 80.24(17) 2_666 2_666
O5 Mn O1 99.76(17) . 2_666
O1 Mn O1 180.000(1) . 2_666
O5 Mn O7 77.00(17) 2_666 2_666
O5 Mn O7 103.00(17) . 2_666
O1 Mn O7 106.26(17) . 2_666
O1 Mn O7 73.74(17) 2_666 2_666
O5 Mn O7 103.00(17) 2_666 .
O5 Mn O7 77.00(17) . .
O1 Mn O7 73.74(17) . .
O1 Mn O7 106.26(17) 2_666 .
O7 Mn O7 180.000(1) 2_666 .
O5 Mn Ho 45.58(12) 2_666 2_666
O5 Mn Ho 134.42(12) . 2_666
O1 Mn Ho 134.06(11) . 2_666
O1 Mn Ho 45.94(11) 2_666 2_666
O7 Mn Ho 46.60(11) 2_666 2_666
O7 Mn Ho 133.40(11) . 2_666
C1 O1 Mn 132.0(4) . .
C1 O1 Ho 135.1(4) . .
Mn O1 Ho 92.13(17) . .
C7 O2 Ho 132.0(5) . .
C14 O3 Ho 131.0(5) . .
C8 O4 Ho 133.9(4) . .
C15 O5 Mn 134.5(4) . .
C15 O5 Ho 131.9(4) . .
Mn O5 Ho 92.77(18) . .
C21 O6 Ho 130.6(5) . .
C22 O7 Mn 133.6(4) . .
C22 O7 Ho 133.8(4) . .
Mn O7 Ho 90.30(17) . .
C28 O8 Ho 131.8(5) . .

loop_
_geom_bond_atom_site_label_1
_geom_bond_atom_site_label_2
_geom_bond_distance
_geom_bond_site_symmetry_2
C1 O1 1.318(7) .
C1 C2 1.396(9) .
C1 C6 1.411(9) .
C2 C3 1.370(9) .
C2 H2 0.9500 .
C3 C4 1.384(11) .
C3 H3 0.9500 .
C4 C5 1.361(11) .
C4 H4 0.9500 .
C5 C6 1.404(10) .
C5 H5 0.9500 .
C6 C7 1.437(10) .
C7 O2 1.237(9) .
C7 H7 0.9500 .
C8 O4 1.302(7) .
C8 C9 1.400(10) .
C8 C13 1.413(10) .
C9 C10 1.392(10) .
C9 H9 0.9500 .
C10 C11 1.372(11) .
C10 H10 0.9500 .
C11 C12 1.359(10) .
C11 H11 0.9500 .
C12 C13 1.426(9) .
C12 H12 0.9500 .
C13 C14 1.417(10) .
C14 O3 1.233(8) .
C14 H14 0.9500 .
C15 O5 1.299(8) .
C15 C16 1.413(10) .
C15 C20 1.418(9) .
C16 C17 1.366(10) .
C16 H16 0.9500 .
C17 C18 1.366(11) .
C17 H17 0.9500 .
C18 C19 1.362(12) .
C18 H18 0.9500 .
C19 C20 1.393(11) .
C19 H19 0.9500 .
C20 C21 1.428(11) .
C21 O6 1.232(9) .
C21 H21 0.9500 .
C22 O7 1.329(8) .
C22 C27 1.406(9) .
C22 C23 1.420(9) .
C23 C24 1.368(10) .
C23 H23 0.9500 .
C24 C25 1.385(10) .
C24 H24 0.9500 .
C25 C26 1.345(10) .
C25 H25 0.9500 .
C26 C27 1.417(10) .
C26 H26 0.9500 .
C27 C28 1.424(9) .
C28 O8 1.221(8) .
C28 H28 0.9500 .
Ho O4 2.236(4) .
Ho O5 2.323(5) .
Ho O1 2.336(4) .
Ho O2 2.339(5) .
Ho O8 2.354(5) .
Ho O7 2.360(4) .
Ho O3 2.366(5) .
Ho O6 2.386(5) .
Mn O5 2.161(4) 2_666
Mn O5 2.161(4) .
Mn O1 2.172(4) .
Mn O1 2.172(4) 2_666
Mn O7 2.220(5) 2_666
Mn O7 2.220(5) .
Mn Ho 3.2484(7) 2_666

loop_
_geom_torsion_atom_site_label_1
_geom_torsion_atom_site_label_2
_geom_torsion_atom_site_label_3
_geom_torsion_atom_site_label_4
_geom_torsion
_geom_torsion_site_symmetry_1
O1 C1 C2 C3 -176.9(7) .
C6 C1 C2 C3 3.9(11) .
C1 C2 C3 C4 -2.2(13) .
C2 C3 C4 C5 -0.7(14) .
C3 C4 C5 C6 1.6(14) .
C4 C5 C6 C1 0.3(13) .
C4 C5 C6 C7 -173.4(8) .
O1 C1 C6 C5 177.9(7) .
C2 C1 C6 C5 -2.9(12) .
O1 C1 C6 C7 -8.8(12) .
C2 C1 C6 C7 170.4(7) .
C5 C6 C7 O2 179.4(8) .
C1 C6 C7 O2 6.0(14) .
O4 C8 C9 C10 179.7(7) .
C13 C8 C9 C10 0.6(11) .
C8 C9 C10 C11 -4.2(13) .
C9 C10 C11 C12 4.2(13) .
C10 C11 C12 C13 -0.6(13) .
O4 C8 C13 C14 1.6(12) .
C9 C8 C13 C14 -179.4(7) .
O4 C8 C13 C12 -176.3(7) .
C9 C8 C13 C12 2.7(11) .
C11 C12 C13 C8 -2.8(12) .
C11 C12 C13 C14 179.2(8) .
C8 C13 C14 O3 9.3(13) .
C12 C13 C14 O3 -172.8(8) .
O5 C15 C16 C17 177.2(6) .
C20 C15 C16 C17 -4.4(10) .
C15 C16 C17 C18 2.3(12) .
C16 C17 C18 C19 1.1(13) .
C17 C18 C19 C20 -2.2(12) .
C18 C19 C20 C15 -0.1(11) .
C18 C19 C20 C21 176.7(7) .
O5 C15 C20 C19 -178.3(6) .
C16 C15 C20 C19 3.3(10) .
O5 C15 C20 C21 5.1(10) .
C16 C15 C20 C21 -173.3(6) .
C19 C20 C21 O6 170.5(7) .
C15 C20 C21 O6 -12.7(12) .
O7 C22 C23 C24 175.3(7) .
C27 C22 C23 C24 -3.4(11) .
C22 C23 C24 C25 0.9(13) .
C23 C24 C25 C26 1.9(14) .
C24 C25 C26 C27 -2.1(13) .
O7 C22 C27 C26 -175.4(7) .
C23 C22 C27 C26 3.2(11) .
O7 C22 C27 C28 6.8(11) .
C23 C22 C27 C28 -174.5(7) .
C25 C26 C27 C22 -0.5(12) .
C25 C26 C27 C28 177.4(8) .
C22 C27 C28 O8 -1.5(13) .
C26 C27 C28 O8 -179.3(8) .
C2 C1 O1 Mn -1.4(10) .
C6 C1 O1 Mn 177.8(5) .
C2 C1 O1 Ho 165.0(5) .
C6 C1 O1 Ho -15.8(11) .
O5 Mn O1 C1 -44.3(6) 2_666
O5 Mn O1 C1 135.7(6) .
O1 Mn O1 C1 163(100) 2_666
O7 Mn O1 C1 34.9(6) 2_666
O7 Mn O1 C1 -145.1(6) .
Ho Mn O1 C1 -9.6(7) 2_666
O5 Mn O1 Ho 145.28(17) 2_666
O5 Mn O1 Ho -34.72(17) .
O1 Mn O1 Ho -8(100) 2_666
O7 Mn O1 Ho -135.54(17) 2_666
O7 Mn O1 Ho 44.46(17) .
Ho Mn O1 Ho 180.0 2_666
O4 Ho O1 C1 -17.6(8) .
O5 Ho O1 C1 -136.9(7) .
O2 Ho O1 C1 26.6(6) .
O8 Ho O1 C1 92.7(7) .
O7 Ho O1 C1 147.2(7) .
O3 Ho O1 C1 -60.2(6) .
O6 Ho O1 C1 -162.7(6) .
O4 Ho O1 Mn 152.3(2) .
O5 Ho O1 Mn 32.98(16) .
O2 Ho O1 Mn -163.4(2) .
O8 Ho O1 Mn -97.3(2) .
O7 Ho O1 Mn -42.90(17) .
O3 Ho O1 Mn 109.8(2) .
O6 Ho O1 Mn 7.2(4) .
C6 C7 O2 Ho 21.3(13) .
O4 Ho O2 C7 122.1(7) .
O5 Ho O2 C7 -1.9(8) .
O1 Ho O2 C7 -28.6(7) .
O8 Ho O2 C7 -154.2(7) .
O7 Ho O2 C7 -86.9(7) .
O3 Ho O2 C7 47.3(7) .
O6 Ho O2 C7 161.4(6) .
C13 C14 O3 Ho 8.9(12) .
O4 Ho O3 C14 -22.5(6) .
O5 Ho O3 C14 -154.0(7) .
O1 Ho O3 C14 128.8(7) .
O2 Ho O3 C14 54.6(7) .
O8 Ho O3 C14 5.5(9) .
O7 Ho O3 C14 165.2(6) .
O6 Ho O3 C14 -91.3(7) .
C9 C8 O4 Ho 147.6(6) .
C13 C8 O4 Ho -33.4(11) .
O5 Ho O4 C8 93.2(7) .
O1 Ho O4 C8 -7.2(8) .
O2 Ho O4 C8 -50.7(7) .
O8 Ho O4 C8 -131.4(7) .
O7 Ho O4 C8 -156.2(6) .
O3 Ho O4 C8 35.6(6) .
O6 Ho O4 C8 151.4(7) .
C16 C15 O5 Mn 44.0(9) .
C20 C15 O5 Mn -134.4(5) .
C16 C15 O5 Ho -149.4(5) .
C20 C15 O5 Ho 32.2(9) .
O5 Mn O5 C15 33(100) 2_666
O1 Mn O5 C15 -155.0(6) .
O1 Mn O5 C15 25.0(6) 2_666
O7 Mn O5 C15 -50.4(6) 2_666
O7 Mn O5 C15 129.6(6) .
Ho Mn O5 C15 -9.9(7) 2_666
O5 Mn O5 Ho -137(100) 2_666
O1 Mn O5 Ho 34.97(16) .
O1 Mn O5 Ho -145.03(16) 2_666
O7 Mn O5 Ho 139.56(15) 2_666
O7 Mn O5 Ho -40.44(15) .
Ho Mn O5 Ho 180.0 2_666
O4 Ho O5 C15 20.5(6) .
O1 Ho O5 C15 156.3(6) .
O2 Ho O5 C15 129.8(5) .
O8 Ho O5 C15 -88.7(6) .
O7 Ho O5 C15 -131.6(6) .
O3 Ho O5 C15 78.2(6) .
O6 Ho O5 C15 -40.1(5) .
O4 Ho O5 Mn -168.98(15) .
O1 Ho O5 Mn -33.19(15) .
O2 Ho O5 Mn -59.7(3) .
O8 Ho O5 Mn 81.8(2) .
O7 Ho O5 Mn 38.88(15) .
O3 Ho O5 Mn -111.33(19) .
O6 Ho O5 Mn 130.3(2) .
C20 C21 O6 Ho -15.9(11) .
O4 Ho O6 C21 -99.0(7) .
O5 Ho O6 C21 31.4(6) .
O1 Ho O6 C21 57.4(7) .
O2 Ho O6 C21 -138.1(6) .
O8 Ho O6 C21 176.8(7) .
O7 Ho O6 C21 103.1(6) .
O3 Ho O6 C21 -32.4(7) .
C27 C22 O7 Mn 169.9(5) .
C23 C22 O7 Mn -8.7(10) .
C27 C22 O7 Ho 12.7(11) .
C23 C22 O7 Ho -165.9(5) .
O5 Mn O7 C22 55.9(6) 2_666
O5 Mn O7 C22 -124.1(6) .
O1 Mn O7 C22 152.4(6) .
O1 Mn O7 C22 -27.6(6) 2_666
O7 Mn O7 C22 -76(100) 2_666
Ho Mn O7 C22 16.3(7) 2_666
O5 Mn O7 Ho -140.39(15) 2_666
O5 Mn O7 Ho 39.61(15) .
O1 Mn O7 Ho -43.85(16) .
O1 Mn O7 Ho 136.15(16) 2_666
O7 Mn O7 Ho 88(100) 2_666
Ho Mn O7 Ho 180.0 2_666
O4 Ho O7 C22 3.2(8) .
O5 Ho O7 C22 126.0(6) .
O1 Ho O7 C22 -154.6(7) .
O2 Ho O7 C22 -93.5(6) .
O8 Ho O7 C22 -22.5(6) .
O3 Ho O7 C22 167.5(6) .
O6 Ho O7 C22 53.9(6) .
O4 Ho O7 Mn -160.5(3) .
O5 Ho O7 Mn -37.63(15) .
O1 Ho O7 Mn 41.74(16) .
O2 Ho O7 Mn 102.86(19) .
O8 Ho O7 Mn 173.9(2) .
O3 Ho O7 Mn 3.8(3) .
O6 Ho O7 Mn -109.76(19) .
C27 C28 O8 Ho -23.2(13) .
O4 Ho O8 C28 -140.9(7) .
O5 Ho O8 C28 -15.2(8) .
O1 Ho O8 C28 79.3(7) .
O2 Ho O8 C28 142.2(7) .
O7 Ho O8 C28 27.2(7) .
O3 Ho O8 C28 -168.0(6) .
O6 Ho O8 C28 -62.5(7) .
